data_7705960
loop_
_publ_author_name
'Baiheti, Tuohetijiang'
'Han, Shujuan'
'Jin, Wenqi'
'Yang, Zhihua'
'Pan, Shilie'

_publ_section_title
;
 Cs<sub>2</sub>AlB<sub>5</sub>O<sub>10</sub>: a short-wavelength nonlinear
 optical crystal with moderate second harmonic generation response.
;
_journal_issue 3
_journal_name_full 'Dalton transactions (Cambridge, England : 2003)'
_journal_page_first 822
_journal_page_last 825
_journal_paper_doi 10.1039/d0dt04020g
_journal_volume 50
_journal_year 2021
_chemical_formula_sum 'Al B5 Cs2 O10'
_chemical_formula_weight 506.85
_space_group_IT_number 152
_space_group_name_Hall 'P 31 2"'
_space_group_name_H-M_alt 'P 31 2 1'
_symmetry_cell_setting trigonal
_symmetry_space_group_name_H-M 'P 31 2 1'
_atom_sites_solution_primary direct
_atom_sites_solution_secondary difmap
_audit_creation_method SHELXL-97
_audit_update_record
;
2020-01-29 deposited with the CCDC.	2020-12-08 downloaded from the CCDC.
;
_cell_angle_alpha 90.00
_cell_angle_beta 90.00
_cell_angle_gamma 120.00
_cell_formula_units_Z 3
_cell_length_a 7.029(4)
_cell_length_b 7.029(4)
_cell_length_c 20.97(3)
_cell_measurement_reflns_used 664
_cell_measurement_temperature 296(2)
_cell_measurement_theta_max 18.04
_cell_measurement_theta_min 2.91
_cell_volume 897.3(15)
_computing_structure_refinement 'SHELXL-97 (Sheldrick, 1997)'
_computing_structure_solution 'SHELXS-97 (Sheldrick, 1990)'
_diffrn_ambient_temperature 296(2)
_diffrn_measured_fraction_theta_full 0.995
_diffrn_measured_fraction_theta_max 0.995
_diffrn_measurement_device_type 'CCD area detector'
_diffrn_radiation_monochromator graphite
_diffrn_radiation_source 'fine-focus sealed tube'
_diffrn_radiation_type MoK\a
_diffrn_radiation_wavelength 0.71073
_diffrn_reflns_av_R_equivalents 0.0754
_diffrn_reflns_av_sigmaI/netI 0.0691
_diffrn_reflns_limit_h_max 8
_diffrn_reflns_limit_h_min -9
_diffrn_reflns_limit_k_max 8
_diffrn_reflns_limit_k_min -9
_diffrn_reflns_limit_l_max 26
_diffrn_reflns_limit_l_min -26
_diffrn_reflns_number 5468
_diffrn_reflns_theta_full 27.25
_diffrn_reflns_theta_max 27.25
_diffrn_reflns_theta_min 2.91
_exptl_absorpt_coefficient_mu 6.201
_exptl_absorpt_correction_T_max 0.7456
_exptl_absorpt_correction_T_min 0.4048
_exptl_absorpt_correction_type numerical
_exptl_crystal_colour Colorless
_exptl_crystal_density_diffrn 2.814
_exptl_crystal_density_method 'not measured'
_exptl_crystal_description Block
_exptl_crystal_F_000 684
_exptl_crystal_size_max 0.182
_exptl_crystal_size_mid 0.165
_exptl_crystal_size_min 0.143
_refine_diff_density_max 1.731
_refine_diff_density_min -1.288
_refine_diff_density_rms 0.210
_refine_ls_abs_structure_details 'Flack H D (1983), Acta Cryst. A39, 876-881'
_refine_ls_abs_structure_Flack 0.00(10)
_refine_ls_extinction_method none
_refine_ls_goodness_of_fit_ref 1.019
_refine_ls_matrix_type full
_refine_ls_number_parameters 84
_refine_ls_number_reflns 1338
_refine_ls_number_restraints 0
_refine_ls_restrained_S_all 1.019
_refine_ls_R_factor_all 0.0815
_refine_ls_R_factor_gt 0.0533
_refine_ls_shift/su_max 0.000
_refine_ls_shift/su_mean 0.000
_refine_ls_structure_factor_coef Fsqd
_refine_ls_weighting_details 'calc w=1/[\s^2^(Fo^2^)+(0.0595P)^2^+3.3682P] where P=(Fo^2^+2Fc^2^)/3'
_refine_ls_weighting_scheme calc
_refine_ls_wR_factor_gt 0.1218
_refine_ls_wR_factor_ref 0.1404
_reflns_number_gt 936
_reflns_number_total 1338
_reflns_threshold_expression >2sigma(I)
_cod_data_source_file d0dt04020g2.cif
_cod_data_source_block csalbof
_cod_depositor_comments
;
The following automatic conversions were performed:

data item '_symmetry_cell_setting' value 'Trigonal' was changed to
'trigonal' in accordance with the
/home/data/users/saulius/crontab/automatic-downloads/rss-feeds/RSC/lib/dictionaries/cif_core.dic
dictionary named 'cif_core.dic' version 2.4.2 last updated on
2011-04-26.

Automatic conversion script
Id: cif_fix_values 7556 2019-12-06 15:28:31Z antanas 

 Adding full bibliography for 7705960.cif.
;
_cod_original_cell_volume 897.3(13)
_cod_original_sg_symbol_H-M 'P3(1)21 '
_cod_original_formula_sum Cs2AlB5O10
_cod_database_code 7705960

loop_
_symmetry_equiv_pos_as_xyz
'x, y, z'
'-y, x-y, z+1/3'
'-x+y, -x, z+2/3'
'y, x, -z'
'x-y, -y, -z+2/3'
'-x, -x+y, -z+1/3'

loop_
_atom_site_label
_atom_site_type_symbol
_atom_site_fract_x
_atom_site_fract_y
_atom_site_fract_z
_atom_site_U_iso_or_equiv
_atom_site_adp_type
_atom_site_occupancy
_atom_site_symmetry_multiplicity
_atom_site_calc_flag
_atom_site_refinement_flags
_atom_site_disorder_assembly
_atom_site_disorder_group
Cs1 Cs 0.61362(16) -0.06028(13) 0.11413(4) 0.0583(4) Uani 1 1 d . . .
Al1 Al 0.3951(6) 0.3951(6) 0.0000 0.0270(9) Uani 1 2 d S . .
O1 O 0.8627(13) 0.4497(12) 0.0377(3) 0.0314(17) Uani 1 1 d . . .
O2 O 0.1434(14) 0.3712(15) 0.0132(3) 0.039(2) Uani 1 1 d . . .
O4 O 0.8292(14) 0.562(2) 0.1400(4) 0.076(4) Uani 1 1 d . . .
O3 O 0.5671(13) 0.5092(16) 0.0631(3) 0.044(2) Uani 1 1 d . . .
B1 B 0.752(2) 0.511(3) 0.0782(6) 0.034(3) Uani 1 1 d . . .
B2 B 0.036(2) 0.423(2) 0.0561(5) 0.027(3) Uani 1 1 d . . .
O5 O 0.1012(17) 0.459(2) 0.1176(4) 0.071(4) Uani 1 1 d . . .
B3 B 1.0000 0.527(5) 0.1667 0.060(7) Uani 1 2 d S . .

loop_
_atom_site_aniso_label
_atom_site_aniso_U_11
_atom_site_aniso_U_22
_atom_site_aniso_U_33
_atom_site_aniso_U_23
_atom_site_aniso_U_13
_atom_site_aniso_U_12
Cs1 0.0731(7) 0.0323(4) 0.0547(5) -0.0012(4) 0.0215(4) 0.0153(4)
Al1 0.0247(18) 0.0247(18) 0.036(2) -0.0026(8) 0.0026(8) 0.016(2)
O1 0.037(5) 0.047(4) 0.025(4) -0.006(3) -0.003(3) 0.032(4)
O2 0.027(4) 0.044(5) 0.051(4) -0.014(4) -0.008(4) 0.021(4)
O4 0.040(5) 0.170(13) 0.030(4) -0.048(6) -0.018(4) 0.061(8)
O3 0.031(4) 0.055(6) 0.048(4) -0.033(4) -0.012(4) 0.023(5)
B1 0.033(6) 0.045(9) 0.035(6) 0.001(7) 0.000(5) 0.027(7)
B2 0.026(7) 0.035(7) 0.022(6) 0.010(5) 0.013(5) 0.018(6)
O5 0.037(6) 0.154(12) 0.033(5) 0.010(6) -0.003(4) 0.057(7)
B3 0.032(11) 0.101(17) 0.025(9) 0.010(5) 0.019(10) 0.016(6)

loop_
_atom_type_symbol
_atom_type_description
_atom_type_scat_dispersion_real
_atom_type_scat_dispersion_imag
_atom_type_scat_source
B B 0.0013 0.0007 'International Tables Vol C Tables 4.2.6.8 and 6.1.1.4'
O O 0.0106 0.0060 'International Tables Vol C Tables 4.2.6.8 and 6.1.1.4'
Al Al 0.0645 0.0514 'International Tables Vol C Tables 4.2.6.8 and 6.1.1.4'
Cs Cs -0.3680 2.1192 'International Tables Vol C Tables 4.2.6.8 and 6.1.1.4'

loop_
_geom_angle_atom_site_label_1
_geom_angle_atom_site_label_2
_geom_angle_atom_site_label_3
_geom_angle
_geom_angle_site_symmetry_1
_geom_angle_site_symmetry_3
_geom_angle_publ_flag
O3 Cs1 O4 97.7(3) 1_545 6_655 ?
O3 Cs1 O1 69.5(2) 1_545 4_545 ?
O4 Cs1 O1 104.22(19) 6_655 4_545 ?
O3 Cs1 O5 143.7(3) 1_545 6_655 ?
O4 Cs1 O5 95.1(3) 6_655 6_655 ?
O1 Cs1 O5 138.9(2) 4_545 6_655 ?
O3 Cs1 B2 117.7(3) 1_545 1_655 ?
O4 Cs1 B2 143.8(3) 6_655 1_655 ?
O1 Cs1 B2 83.1(3) 4_545 1_655 ?
O5 Cs1 B2 61.1(3) 6_655 1_655 ?
O3 Cs1 O1 127.1(2) 1_545 . ?
O4 Cs1 O1 125.8(3) 6_655 . ?
O1 Cs1 O1 71.57(12) 4_545 . ?
O5 Cs1 O1 67.7(2) 6_655 . ?
B2 Cs1 O1 23.0(2) 1_655 . ?
O3 Cs1 O5 60.2(2) 1_545 1_545 ?
O4 Cs1 O5 41.0(3) 6_655 1_545 ?
O1 Cs1 O5 75.98(18) 4_545 1_545 ?
O5 Cs1 O5 135.02(15) 6_655 1_545 ?
B2 Cs1 O5 158.2(2) 1_655 1_545 ?
O1 Cs1 O5 138.31(19) . 1_545 ?
O3 Cs1 O3 118.0(3) 1_545 6_655 ?
O4 Cs1 O3 40.47(19) 6_655 6_655 ?
O1 Cs1 O3 142.50(18) 4_545 6_655 ?
O5 Cs1 O3 57.6(2) 6_655 6_655 ?
B2 Cs1 O3 117.5(2) 1_655 6_655 ?
O1 Cs1 O3 114.79(18) . 6_655 ?
O5 Cs1 O3 77.61(19) 1_545 6_655 ?
O3 Cs1 O5 126.4(2) 1_545 1_655 ?
O4 Cs1 O5 133.2(3) 6_655 1_655 ?
O1 Cs1 O5 105.31(18) 4_545 1_655 ?
O5 Cs1 O5 40.6(3) 6_655 1_655 ?
B2 Cs1 O5 22.2(2) 1_655 1_655 ?
O1 Cs1 O5 38.96(18) . 1_655 ?
O5 Cs1 O5 173.3(3) 1_545 1_655 ?
O3 Cs1 O5 98.16(19) 6_655 1_655 ?
O3 Cs1 B1 20.3(2) 1_545 1_545 ?
O4 Cs1 B1 109.4(3) 6_655 1_545 ?
O1 Cs1 B1 83.3(2) 4_545 1_545 ?
O5 Cs1 B1 124.0(3) 6_655 1_545 ?
B2 Cs1 B1 106.6(3) 1_655 1_545 ?
O1 Cs1 B1 123.0(2) . 1_545 ?
O5 Cs1 B1 77.2(3) 1_545 1_545 ?
O3 Cs1 B1 116.0(2) 6_655 1_545 ?
O5 Cs1 B1 109.4(3) 1_655 1_545 ?
O3 Cs1 B1 103.2(3) 1_545 6_655 ?
O4 Cs1 B1 21.5(2) 6_655 6_655 ?
O1 Cs1 B1 125.7(2) 4_545 6_655 ?
O5 Cs1 B1 78.5(3) 6_655 6_655 ?
B2 Cs1 B1 137.1(3) 1_655 6_655 ?
O1 Cs1 B1 128.6(3) . 6_655 ?
O5 Cs1 B1 56.6(2) 1_545 6_655 ?
O3 Cs1 B1 21.0(2) 6_655 6_655 ?
O5 Cs1 B1 119.0(2) 1_655 6_655 ?
B1 Cs1 B1 107.8(4) 1_545 6_655 ?
O3 Cs1 O4 39.00(19) 1_545 1_545 ?
O4 Cs1 O4 104.8(3) 6_655 1_545 ?
O1 Cs1 O4 104.82(17) 4_545 1_545 ?
O5 Cs1 O4 104.8(3) 6_655 1_545 ?
B2 Cs1 O4 107.5(3) 1_655 1_545 ?
O1 Cs1 O4 129.0(2) . 1_545 ?
O5 Cs1 O4 84.1(2) 1_545 1_545 ?
O3 Cs1 O4 98.37(19) 6_655 1_545 ?
O5 Cs1 O4 101.8(2) 1_655 1_545 ?
B1 Cs1 O4 21.6(2) 1_545 1_545 ?
B1 Cs1 O4 95.8(3) 6_655 1_545 ?
O3 Al1 O3 107.5(7) 4 . ?
O3 Al1 O2 112.1(4) 4 4 ?
O3 Al1 O2 107.0(4) . 4 ?
O3 Al1 O2 107.0(4) 4 . ?
O3 Al1 O2 112.1(4) . . ?
O2 Al1 O2 111.1(7) 4 . ?
O3 Al1 Cs1 88.1(3) 4 1_565 ?
O3 Al1 Cs1 42.3(3) . 1_565 ?
O2 Al1 Cs1 148.7(3) 4 1_565 ?
O2 Al1 Cs1 83.4(3) . 1_565 ?
O3 Al1 Cs1 42.3(3) 4 4_655 ?
O3 Al1 Cs1 88.1(3) . 4_655 ?
O2 Al1 Cs1 83.4(3) 4 4_655 ?
O2 Al1 Cs1 148.7(3) . 4_655 ?
Cs1 Al1 Cs1 98.45(10) 1_565 4_655 ?
B2 O1 B1 123.8(9) 1_655 . ?
B2 O1 Cs1 108.1(6) 1_655 4_655 ?
B1 O1 Cs1 120.3(7) . 4_655 ?
B2 O1 Cs1 75.9(6) 1_655 . ?
B1 O1 Cs1 88.1(7) . . ?
Cs1 O1 Cs1 134.7(2) 4_655 . ?
B2 O2 Al1 140.9(8) . . ?
B1 O4 B3 124.8(11) . . ?
B1 O4 Cs1 101.5(6) . 6_665 ?
B3 O4 Cs1 112.9(7) . 6_665 ?
B1 O4 Cs1 78.3(8) . 1_565 ?
B3 O4 Cs1 147.9(13) . 1_565 ?
Cs1 O4 Cs1 78.7(2) 6_665 1_565 ?
B1 O3 Al1 130.6(8) . . ?
B1 O3 Cs1 106.5(8) . 1_565 ?
Al1 O3 Cs1 115.9(4) . 1_565 ?
B1 O3 Cs1 87.4(7) . 6_665 ?
Al1 O3 Cs1 120.8(4) . 6_665 ?
Cs1 O3 Cs1 82.93(17) 1_565 6_665 ?
O3 B1 O4 118.9(11) . . ?
O3 B1 O1 124.0(11) . . ?
O4 B1 O1 116.9(10) . . ?
O3 B1 Cs1 53.2(7) . 1_565 ?
O4 B1 Cs1 80.1(9) . 1_565 ?
O1 B1 Cs1 144.7(9) . 1_565 ?
O3 B1 Cs1 71.6(6) . 6_665 ?
O4 B1 Cs1 57.0(6) . 6_665 ?
O1 B1 Cs1 142.5(9) . 6_665 ?
Cs1 B1 Cs1 72.7(2) 1_565 6_665 ?
O3 B1 Cs1 108.1(9) . . ?
O4 B1 Cs1 86.9(9) . . ?
O1 B1 Cs1 70.4(7) . . ?
Cs1 B1 Cs1 144.4(4) 1_565 . ?
Cs1 B1 Cs1 72.4(3) 6_665 . ?
O5 B2 O2 120.8(11) . . ?
O5 B2 O1 118.7(10) . 1_455 ?
O2 B2 O1 120.5(10) . 1_455 ?
O5 B2 Cs1 83.7(7) . 1_455 ?
O2 B2 Cs1 107.3(8) . 1_455 ?
O1 B2 Cs1 81.2(6) 1_455 1_455 ?
B2 O5 B3 124.1(10) . 1_455 ?
B2 O5 Cs1 138.3(8) . 6_665 ?
B3 O5 Cs1 95.8(8) 1_455 6_665 ?
B2 O5 Cs1 104.4(8) . 1_565 ?
B3 O5 Cs1 97.6(9) 1_455 1_565 ?
Cs1 O5 Cs1 79.2(2) 6_665 1_565 ?
B2 O5 Cs1 74.1(8) . 1_455 ?
B3 O5 Cs1 88.5(9) 1_455 1_455 ?
Cs1 O5 Cs1 97.5(3) 6_665 1_455 ?
Cs1 O5 Cs1 173.3(3) 1_565 1_455 ?
O5 B3 O5 110(2) 1_655 6_655 ?
O5 B3 O4 107.6(7) 1_655 6_765 ?
O5 B3 O4 111.3(4) 6_655 6_765 ?
O5 B3 O4 111.3(4) 1_655 . ?
O5 B3 O4 107.6(7) 6_655 . ?
O4 B3 O4 109(2) 6_765 . ?
O5 B3 Cs1 61.7(9) 1_655 6_765 ?
O5 B3 Cs1 68.8(10) 6_655 6_765 ?
O4 B3 Cs1 82.5(9) 6_765 6_765 ?
O4 B3 Cs1 168.4(15) . 6_765 ?

loop_
_geom_bond_atom_site_label_1
_geom_bond_atom_site_label_2
_geom_bond_distance
_geom_bond_site_symmetry_2
_geom_bond_publ_flag
Cs1 O3 3.069(9) 1_545 ?
Cs1 O4 3.168(9) 6_655 ?
Cs1 O1 3.337(8) 4_545 ?
Cs1 O5 3.362(8) 6_655 ?
Cs1 B2 3.429(13) 1_655 ?
Cs1 O1 3.494(8) . ?
Cs1 O5 3.496(13) 1_545 ?
Cs1 O3 3.515(9) 6_655 ?
Cs1 O5 3.544(13) 1_655 ?
Cs1 B1 3.675(15) 1_545 ?
Cs1 B1 3.700(12) 6_655 ?
Cs1 O4 3.696(13) 1_545 ?
Al1 O3 1.699(8) 4 ?
Al1 O3 1.699(8) . ?
Al1 O2 1.714(9) 4 ?
Al1 O2 1.714(9) . ?
Al1 Cs1 4.106(4) 1_565 ?
Al1 Cs1 4.106(4) 4_655 ?
O1 B2 1.380(14) 1_655 ?
O1 B1 1.362(14) . ?
O1 Cs1 3.337(8) 4_655 ?
O2 B2 1.334(14) . ?
O4 B1 1.382(14) . ?
O4 B3 1.45(2) . ?
O4 Cs1 3.168(9) 6_665 ?
O4 Cs1 3.696(13) 1_565 ?
O3 B1 1.329(14) . ?
O3 Cs1 3.069(9) 1_565 ?
O3 Cs1 3.515(9) 6_665 ?
B1 Cs1 3.674(15) 1_565 ?
B1 Cs1 3.700(12) 6_665 ?
B2 O5 1.349(14) . ?
B2 O1 1.380(14) 1_455 ?
B2 Cs1 3.429(13) 1_455 ?
O5 B3 1.46(2) 1_455 ?
O5 Cs1 3.362(8) 6_665 ?
O5 Cs1 3.496(13) 1_565 ?
O5 Cs1 3.544(13) 1_455 ?
B3 O5 1.46(2) 1_655 ?
B3 O5 1.46(2) 6_655 ?
B3 O4 1.45(2) 6_765 ?
B3 Cs1 3.80(2) 6_765 ?
